data_7208737
loop_
_publ_author_name
'Park, Sunhong'
'Lee, Seul-Gi'
'Jung, Jong Hwa'
'Ikeda, Mari'
'Habata, Yoichi'
'Lee, Shim Sun'

_publ_section_title
;
 Macrocycles incorporating isomeric arms: synthesis and crystal structures
 of ligands and their mono-, di- and polynuclear supramolecular complexes
;
_journal_issue 20
_journal_name_full CrystEngComm
_journal_page_first 6515
_journal_paper_doi 10.1039/c2ce25708d
_journal_volume 14
_journal_year 2012
_chemical_formula_sum 'C18 H22 N2 S2'
_chemical_formula_weight 330.50
_chemical_name_systematic
;
?
;
_space_group_IT_number 14
_symmetry_cell_setting monoclinic
_symmetry_space_group_name_Hall '-P 2yn'
_symmetry_space_group_name_H-M 'P 1 21/n 1'
_atom_sites_solution_hydrogens geom
_atom_sites_solution_primary direct
_atom_sites_solution_secondary difmap
_audit_creation_method SHELXTL
_cell_angle_alpha 90.00
_cell_angle_beta 90.9930(10)
_cell_angle_gamma 90.00
_cell_formula_units_Z 4
_cell_length_a 8.9908(2)
_cell_length_b 8.1469(2)
_cell_length_c 22.5487(6)
_cell_measurement_reflns_used 5506
_cell_measurement_temperature 173(2)
_cell_measurement_theta_max 28.25
_cell_measurement_theta_min 2.45
_cell_volume 1651.38(7)
_computing_cell_refinement 'Bruker SAINT'
_computing_data_collection 'Bruker APEX2'
_computing_data_reduction 'Bruker SAINT'
_computing_molecular_graphics 'Bruker SHELXTL'
_computing_publication_material 'Bruker SHELXTL'
_computing_structure_refinement 'SHELXL-97 (Sheldrick, 2008)'
_computing_structure_solution 'SHELXS-97 (Sheldrick, 2008)'
_diffrn_ambient_temperature 173(2)
_diffrn_measured_fraction_theta_full 0.988
_diffrn_measured_fraction_theta_max 0.988
_diffrn_measurement_device_type 'Bruker APEX-II CCD'
_diffrn_measurement_method '\f and \w scans'
_diffrn_radiation_monochromator graphite
_diffrn_radiation_source 'fine-focus sealed tube'
_diffrn_radiation_type MoK\a
_diffrn_radiation_wavelength 0.71073
_diffrn_reflns_av_R_equivalents 0.0421
_diffrn_reflns_av_sigmaI/netI 0.0443
_diffrn_reflns_limit_h_max 9
_diffrn_reflns_limit_h_min -11
_diffrn_reflns_limit_k_max 7
_diffrn_reflns_limit_k_min -10
_diffrn_reflns_limit_l_max 27
_diffrn_reflns_limit_l_min -21
_diffrn_reflns_number 17092
_diffrn_reflns_theta_full 26.00
_diffrn_reflns_theta_max 26.00
_diffrn_reflns_theta_min 1.81
_exptl_absorpt_coefficient_mu 0.321
_exptl_absorpt_correction_T_max 0.9911
_exptl_absorpt_correction_T_min 0.9838
_exptl_absorpt_correction_type multi-scan
_exptl_absorpt_process_details SADABS
_exptl_crystal_colour colorless
_exptl_crystal_density_diffrn 1.329
_exptl_crystal_density_method 'not measured'
_exptl_crystal_description block
_exptl_crystal_F_000 704
_exptl_crystal_size_max 0.05
_exptl_crystal_size_mid 0.04
_exptl_crystal_size_min 0.03
_refine_diff_density_max 0.499
_refine_diff_density_min -0.261
_refine_diff_density_rms 0.053
_refine_ls_extinction_method none
_refine_ls_goodness_of_fit_ref 1.031
_refine_ls_hydrogen_treatment constr
_refine_ls_matrix_type full
_refine_ls_number_parameters 199
_refine_ls_number_reflns 3197
_refine_ls_number_restraints 0
_refine_ls_restrained_S_all 1.031
_refine_ls_R_factor_all 0.0648
_refine_ls_R_factor_gt 0.0423
_refine_ls_shift/su_max 0.001
_refine_ls_shift/su_mean 0.000
_refine_ls_structure_factor_coef Fsqd
_refine_ls_weighting_details 'calc w=1/[\s^2^(Fo^2^)+(0.0426P)^2^+0.9192P] where P=(Fo^2^+2Fc^2^)/3'
_refine_ls_weighting_scheme calc
_refine_ls_wR_factor_gt 0.0939
_refine_ls_wR_factor_ref 0.1030
_reflns_number_gt 2418
_reflns_number_total 3197
_reflns_threshold_expression >2sigma(I)
_cod_data_source_file c2ce25708d.txt
_cod_data_source_block m-L
_cod_depositor_comments
;
The following automatic conversions were performed:

'_symmetry_cell_setting' value 'Monoclinic' changed to 'monoclinic'
according to /home/saulius/struct/CIF-dictionaries/cif_core.dic
dictionary named 'cif_core.dic' version 2.4.2 from 2011-04-26.

Automatic conversion script
Id: cif_fix_values 1891 2012-01-12 08:04:46Z andrius 
;
_cod_original_sg_symbol_H-M P2(1)/n
_cod_database_code 7208737

loop_
_symmetry_equiv_pos_as_xyz
'x, y, z'
'-x+1/2, y+1/2, -z+1/2'
'-x, -y, -z'
'x-1/2, -y-1/2, z-1/2'

loop_
_atom_site_label
_atom_site_type_symbol
_atom_site_fract_x
_atom_site_fract_y
_atom_site_fract_z
_atom_site_U_iso_or_equiv
_atom_site_adp_type
_atom_site_occupancy
_atom_site_symmetry_multiplicity
_atom_site_calc_flag
_atom_site_refinement_flags
S1 S 0.67462(6) 0.06653(7) 0.20395(3) 0.03406(18) Uani 1 1 d .
S2 S -0.00103(6) -0.02680(8) 0.09182(3) 0.0383(2) Uani 1 1 d .
N1 N 0.38992(18) 0.2363(2) 0.07393(8) 0.0268(4) Uani 1 1 d .
N2 N 0.1907(2) 0.4324(2) -0.11531(8) 0.0385(5) Uani 1 1 d .
C1 C 0.2942(2) -0.0878(3) 0.21226(9) 0.0241(5) Uani 1 1 d .
H1A H 0.2700 0.0117 0.2318 0.029 Uiso 1 1 calc R
C2 C 0.4373(2) -0.1509(3) 0.21853(9) 0.0237(5) Uani 1 1 d .
C3 C 0.5558(2) -0.0558(3) 0.25153(10) 0.0308(5) Uani 1 1 d .
H3A H 0.6189 -0.1338 0.2744 0.037 Uiso 1 1 calc R
H3B H 0.5075 0.0180 0.2803 0.037 Uiso 1 1 calc R
C4 C 0.5421(2) 0.1989(3) 0.16576(10) 0.0315(5) Uani 1 1 d .
H4A H 0.4505 0.2069 0.1893 0.038 Uiso 1 1 calc R
H4B H 0.5848 0.3104 0.1623 0.038 Uiso 1 1 calc R
C5 C 0.5027(2) 0.1348(3) 0.10442(9) 0.0283(5) Uani 1 1 d .
H5A H 0.5937 0.1317 0.0803 0.034 Uiso 1 1 calc R
H5B H 0.4650 0.0211 0.1078 0.034 Uiso 1 1 calc R
C6 C 0.4092(2) 0.2353(3) 0.00955(9) 0.0316(5) Uani 1 1 d .
H6A H 0.3867 0.1239 -0.0057 0.038 Uiso 1 1 calc R
H6B H 0.5146 0.2592 0.0010 0.038 Uiso 1 1 calc R
C7 C 0.3119(2) 0.3581(3) -0.02336(9) 0.0256(5) Uani 1 1 d .
C8 C 0.2664(3) 0.5043(3) 0.00127(10) 0.0358(6) Uani 1 1 d .
H8A H 0.2940 0.5309 0.0410 0.043 Uiso 1 1 calc R
C9 C 0.1480(3) 0.5719(3) -0.08984(11) 0.0356(6) Uani 1 1 d .
H9A H 0.0917 0.6480 -0.1130 0.043 Uiso 1 1 calc R
C10 C 0.1810(3) 0.6115(3) -0.03185(10) 0.0376(6) Uani 1 1 d .
H10A H 0.1456 0.7107 -0.0150 0.045 Uiso 1 1 calc R
C11 C 0.2692(2) 0.3286(3) -0.08138(10) 0.0310(5) Uani 1 1 d .
H11A H 0.2977 0.2270 -0.0985 0.037 Uiso 1 1 calc R
C12 C 0.2385(2) 0.1934(3) 0.09146(10) 0.0273(5) Uani 1 1 d .
H12A H 0.1710 0.2841 0.0796 0.033 Uiso 1 1 calc R
H12B H 0.2366 0.1847 0.1352 0.033 Uiso 1 1 calc R
C13 C 0.1783(2) 0.0346(3) 0.06509(10) 0.0314(5) Uani 1 1 d .
H13A H 0.2505 -0.0543 0.0737 0.038 Uiso 1 1 calc R
H13B H 0.1712 0.0471 0.0215 0.038 Uiso 1 1 calc R
C14 C 0.0362(2) -0.0883(3) 0.16850(10) 0.0307(5) Uani 1 1 d .
H14A H 0.0295 0.0096 0.1943 0.037 Uiso 1 1 calc R
H14B H -0.0417 -0.1665 0.1808 0.037 Uiso 1 1 calc R
C15 C 0.1854(2) -0.1665(3) 0.17812(9) 0.0235(5) Uani 1 1 d .
C16 C 0.2209(2) -0.3150(3) 0.15146(9) 0.0260(5) Uani 1 1 d .
H16A H 0.1479 -0.3713 0.1283 0.031 Uiso 1 1 calc R
C17 C 0.3618(2) -0.3814(3) 0.15837(9) 0.0279(5) Uani 1 1 d .
H17A H 0.3847 -0.4833 0.1402 0.033 Uiso 1 1 calc R
C18 C 0.4693(2) -0.3001(3) 0.19161(9) 0.0255(5) Uani 1 1 d .
H18A H 0.5658 -0.3465 0.1961 0.031 Uiso 1 1 calc R

loop_
_atom_site_aniso_label
_atom_site_aniso_U_11
_atom_site_aniso_U_22
_atom_site_aniso_U_33
_atom_site_aniso_U_23
_atom_site_aniso_U_13
_atom_site_aniso_U_12
S1 0.0237(3) 0.0368(4) 0.0413(4) 0.0007(3) -0.0100(2) 0.0003(3)
S2 0.0280(3) 0.0433(4) 0.0432(4) 0.0146(3) -0.0142(3) -0.0061(3)
N1 0.0271(9) 0.0258(10) 0.0275(10) 0.0019(8) -0.0005(8) 0.0040(8)
N2 0.0433(12) 0.0406(13) 0.0315(12) 0.0029(10) -0.0047(9) 0.0052(10)
C1 0.0280(11) 0.0260(12) 0.0183(11) -0.0011(9) 0.0011(9) 0.0046(9)
C2 0.0263(11) 0.0283(12) 0.0165(11) 0.0038(9) -0.0026(9) 0.0017(9)
C3 0.0320(12) 0.0346(13) 0.0254(13) -0.0024(10) -0.0082(10) 0.0066(10)
C4 0.0288(12) 0.0275(12) 0.0378(14) 0.0002(10) -0.0085(10) 0.0014(10)
C5 0.0251(11) 0.0293(12) 0.0305(13) 0.0007(10) -0.0012(9) 0.0029(10)
C6 0.0323(12) 0.0320(13) 0.0307(14) 0.0036(11) 0.0034(10) 0.0030(10)
C7 0.0256(11) 0.0254(12) 0.0259(13) 0.0026(10) 0.0015(9) -0.0046(9)
C8 0.0493(15) 0.0321(13) 0.0256(13) -0.0002(11) -0.0066(11) -0.0003(12)
C9 0.0354(13) 0.0364(14) 0.0350(15) 0.0081(11) -0.0030(11) 0.0049(11)
C10 0.0502(15) 0.0280(13) 0.0345(15) -0.0009(11) -0.0020(11) 0.0085(12)
C11 0.0324(12) 0.0310(13) 0.0297(14) 0.0002(10) 0.0025(10) 0.0009(10)
C12 0.0263(11) 0.0275(12) 0.0280(12) 0.0029(10) -0.0021(9) 0.0023(10)
C13 0.0349(12) 0.0317(13) 0.0275(13) 0.0048(10) -0.0039(10) -0.0029(10)
C14 0.0243(11) 0.0353(13) 0.0324(13) 0.0014(11) -0.0020(9) 0.0029(10)
C15 0.0242(11) 0.0280(12) 0.0181(11) 0.0053(9) -0.0001(9) 0.0022(9)
C16 0.0298(12) 0.0244(12) 0.0236(12) 0.0021(9) -0.0036(9) -0.0049(10)
C17 0.0368(13) 0.0198(11) 0.0270(13) 0.0018(10) 0.0013(10) 0.0035(10)
C18 0.0269(11) 0.0274(12) 0.0221(12) 0.0054(10) -0.0014(9) 0.0067(9)

loop_
_atom_type_symbol
_atom_type_description
_atom_type_scat_dispersion_real
_atom_type_scat_dispersion_imag
_atom_type_scat_source
C C 0.0033 0.0016 'International Tables Vol C Tables 4.2.6.8 and 6.1.1.4'
H H 0.0000 0.0000 'International Tables Vol C Tables 4.2.6.8 and 6.1.1.4'
N N 0.0061 0.0033 'International Tables Vol C Tables 4.2.6.8 and 6.1.1.4'
S S 0.1246 0.1234 'International Tables Vol C Tables 4.2.6.8 and 6.1.1.4'

loop_
_geom_angle_atom_site_label_1
_geom_angle_atom_site_label_2
_geom_angle_atom_site_label_3
_geom_angle
C4 S1 C3 102.57(10)
C13 S2 C14 104.03(10)
C6 N1 C12 113.08(16)
C6 N1 C5 111.58(16)
C12 N1 C5 112.09(16)
C9 N2 C11 116.5(2)
C15 C1 C2 121.77(19)
C1 C2 C18 118.44(19)
C1 C2 C3 120.44(19)
C18 C2 C3 121.07(18)
C2 C3 S1 114.06(15)
C5 C4 S1 111.70(15)
N1 C5 C4 112.42(18)
N1 C6 C7 113.87(18)
C11 C7 C8 116.9(2)
C11 C7 C6 120.0(2)
C8 C7 C6 123.1(2)
C10 C8 C7 119.8(2)
N2 C9 C10 123.4(2)
C9 C10 C8 118.5(2)
N2 C11 C7 124.8(2)
N1 C12 C13 115.06(18)
C12 C13 S2 114.86(16)
C15 C14 S2 113.79(15)
C16 C15 C1 118.44(19)
C16 C15 C14 121.28(19)
C1 C15 C14 120.22(19)
C17 C16 C15 120.5(2)
C18 C17 C16 120.3(2)
C17 C18 C2 120.51(19)

loop_
_geom_bond_atom_site_label_1
_geom_bond_atom_site_label_2
_geom_bond_distance
S1 C4 1.813(2)
S1 C3 1.823(2)
S2 C13 1.802(2)
S2 C14 1.826(2)
N1 C6 1.465(3)
N1 C12 1.466(3)
N1 C5 1.470(3)
N2 C9 1.333(3)
N2 C11 1.334(3)
C1 C15 1.391(3)
C1 C2 1.391(3)
C2 C18 1.391(3)
C2 C3 1.503(3)
C4 C5 1.515(3)
C6 C7 1.515(3)
C7 C11 1.378(3)
C7 C8 1.380(3)
C8 C10 1.375(3)
C9 C10 1.374(3)
C12 C13 1.519(3)
C14 C15 1.497(3)
C15 C16 1.390(3)
C16 C17 1.384(3)
C17 C18 1.382(3)
